data_4075682
loop_
_publ_author_name
'Wagler, J\"org'
'B\"ohme, Uwe'
'Brendler, Erica'
'Roewer, Gerhard'

_publ_contact_author
;Wagler, J\"org 
 Institut f\"ur Anorganische Chemie  
 Technische Universit\"at Bergakademie Freiberg
 Leipziger Str. 29 
 09596 Freiberg 
 Bundesrepublik Deutschland
;
_publ_section_title
;
 Equilibrium between Tetra-, Penta-, and Hexacoordinate Imine and Enamine
 Chelates of Silicon:&#x00A0; Crystal Structure and Variable-Temperature
 NMR
;
_journal_issue 6
_journal_name_full Organometallics
_journal_page_first 1348
_journal_paper_doi 10.1021/om049115s
_journal_volume 24
_journal_year 2005
_chemical_formula_moiety 'C33 H35 N3 O3 Si, 0.5(C8 H10)'
_chemical_formula_sum 'C37 H40 N3 O3 Si'
_chemical_formula_weight 602.81
_chemical_melting_point 381
_chemical_name_common (Salme*)3SiPh*1/2p-Xylene
_chemical_name_systematic
; 
 Tris-(2-oxyacetophenone-N-methyliminato)phenylsilane p-Xylene solvate 
;
_space_group_IT_number 14
_symmetry_cell_setting monoclinic
_symmetry_space_group_name_Hall '-P 2yn'
_symmetry_space_group_name_H-M 'P 1 21/n 1'
_atom_sites_solution_hydrogens geom
_atom_sites_solution_primary direct
_atom_sites_solution_secondary difmap
_audit_creation_method SHELXL-97
_cell_angle_alpha 90.00
_cell_angle_beta 101.94(3)
_cell_angle_gamma 90.00
_cell_formula_units_Z 4
_cell_length_a 11.889(2)
_cell_length_b 21.871(4)
_cell_length_c 12.464(3)
_cell_measurement_reflns_used 114
_cell_measurement_temperature 198(2)
_cell_measurement_theta_max 19.769
_cell_measurement_theta_min 5.381
_cell_volume 3170.8(12)
_computing_cell_refinement 'Dirax/lsq (Duisenb. & Schr., 1989-2000)'
_computing_data_collection 'Collect (Nonius BV, 1997-2000)'
_computing_data_reduction 'EvalCCD (Duisenb. & Schr., 1990-2000)'
_computing_molecular_graphics 'Ortep32 (Farugia)'
_computing_publication_material 'Ciftab (Sheldrick)'
_computing_structure_refinement 'SHELXL-97 (Sheldrick, 1997)'
_computing_structure_solution 'SHELXS-97 (Sheldrick, 1990)'
_diffrn_ambient_temperature 198(2)
_diffrn_detector_area_resol_mean 9
_diffrn_measured_fraction_theta_full 0.997
_diffrn_measured_fraction_theta_max 0.997
_diffrn_measurement_device_type KappaCCD
_diffrn_measurement_method CCD
_diffrn_radiation_monochromator graphite
_diffrn_radiation_source 'fine-focus sealed tube'
_diffrn_radiation_type MoK\a
_diffrn_radiation_wavelength 0.71073
_diffrn_reflns_av_R_equivalents 0.0518
_diffrn_reflns_av_sigmaI/netI 0.0279
_diffrn_reflns_limit_h_max 14
_diffrn_reflns_limit_h_min -14
_diffrn_reflns_limit_k_max 26
_diffrn_reflns_limit_k_min -26
_diffrn_reflns_limit_l_max 14
_diffrn_reflns_limit_l_min -14
_diffrn_reflns_number 54176
_diffrn_reflns_theta_full 25.00
_diffrn_reflns_theta_max 25.00
_diffrn_reflns_theta_min 3.53
_exptl_absorpt_coefficient_mu 0.116
_exptl_absorpt_correction_type none
_exptl_crystal_colour yellow
_exptl_crystal_density_diffrn 1.263
_exptl_crystal_density_method 'not measured'
_exptl_crystal_description polyhedron
_exptl_crystal_F_000 1284
_exptl_crystal_size_max 0.3
_exptl_crystal_size_mid 0.3
_exptl_crystal_size_min 0.3
_refine_diff_density_max 0.309
_refine_diff_density_min -0.239
_refine_diff_density_rms 0.048
_refine_ls_extinction_method none
_refine_ls_goodness_of_fit_ref 1.077
_refine_ls_hydrogen_treatment mixed
_refine_ls_matrix_type full
_refine_ls_number_parameters 398
_refine_ls_number_reflns 5567
_refine_ls_number_restraints 0
_refine_ls_restrained_S_all 1.077
_refine_ls_R_factor_all 0.0729
_refine_ls_R_factor_gt 0.0475
_refine_ls_shift/su_max 0.001
_refine_ls_shift/su_mean 0.000
_refine_ls_structure_factor_coef Fsqd
_refine_ls_weighting_details 'calc w=1/[\s^2^(Fo^2^)+(0.0330P)^2^+3.0872P] where P=(Fo^2^+2Fc^2^)/3'
_refine_ls_weighting_scheme calc
_refine_ls_wR_factor_gt 0.1014
_refine_ls_wR_factor_ref 0.1110
_reflns_number_gt 4199
_reflns_number_total 5567
_reflns_threshold_expression >2sigma(I)
_cod_data_source_file om049115ssi20041116_105720.cif
_cod_data_source_block compound_3
_cod_depositor_comments
;
The following automatic conversions were performed:

'_chemical_melting_point' value '381 K' was changed to '381' - the
value should be numeric and without a unit
designator.

'_symmetry_cell_setting' value 'Monoclinic' changed to
'monoclinic' according to
/home/saulius/struct/CIF-dictionaries/cif_core.dic dictionary named
'cif_core.dic' version 2.4.1 from 2010-06-29.

Automatic conversion script
Id: cif_fix_values 1715 2011-07-08 13:25:40Z adriana 
;
_cod_original_cell_volume 3170.8(11)
_cod_original_sg_symbol_Hall -P2yn
_cod_original_sg_symbol_H-M P2(1)/n
_cod_database_code 4075682

loop_
_symmetry_equiv_pos_as_xyz
'x, y, z'
'-x+1/2, y+1/2, -z+1/2'
'-x, -y, -z'
'x-1/2, -y-1/2, z-1/2'

loop_
_atom_site_label
_atom_site_type_symbol
_atom_site_fract_x
_atom_site_fract_y
_atom_site_fract_z
_atom_site_U_iso_or_equiv
_atom_site_adp_type
_atom_site_occupancy
_atom_site_symmetry_multiplicity
_atom_site_calc_flag
_atom_site_refinement_flags
Si1 Si 0.07121(5) 0.10660(3) 0.82202(5) 0.02146(15) Uani 1 1 d .
N1 N -0.03409(15) 0.04132(8) 0.75729(15) 0.0232(4) Uani 1 1 d .
N2 N 0.16924(15) 0.17413(8) 0.88639(15) 0.0243(4) Uani 1 1 d .
N3 N -0.31491(19) 0.23241(10) 0.86210(19) 0.0432(6) Uani 1 1 d .
O1 O 0.11767(13) 0.11539(7) 0.69780(12) 0.0259(4) Uani 1 1 d .
O2 O 0.02267(12) 0.09976(7) 0.94552(12) 0.0244(3) Uani 1 1 d .
O3 O -0.04571(12) 0.15670(6) 0.77486(12) 0.0236(3) Uani 1 1 d .
C1 C 0.04984(19) 0.11489(10) 0.59774(18) 0.0258(5) Uani 1 1 d .
C2 C 0.0850(2) 0.14790(11) 0.51451(19) 0.0332(6) Uani 1 1 d .
H2A H 0.1552 0.1701 0.5304 0.040 Uiso 1 1 calc R
C3 C 0.0192(3) 0.14858(12) 0.4097(2) 0.0410(7) Uani 1 1 d .
H3A H 0.0441 0.1714 0.3540 0.049 Uiso 1 1 calc R
C4 C -0.0830(2) 0.11617(12) 0.3848(2) 0.0425(7) Uani 1 1 d .
H4A H -0.1287 0.1171 0.3126 0.051 Uiso 1 1 calc R
C5 C -0.1179(2) 0.08268(12) 0.4655(2) 0.0365(6) Uani 1 1 d .
H5A H -0.1880 0.0605 0.4479 0.044 Uiso 1 1 calc R
C6 C -0.0525(2) 0.08040(10) 0.57361(18) 0.0276(5) Uani 1 1 d .
C7 C -0.08575(19) 0.03898(10) 0.65474(18) 0.0261(5) Uani 1 1 d .
C8 C -0.1792(2) -0.00685(12) 0.6143(2) 0.0414(6) Uani 1 1 d .
H8A H -0.1885 -0.0336 0.6750 0.062 Uiso 1 1 d R
H8B H -0.1585 -0.0315 0.5556 0.062 Uiso 1 1 d R
H8C H -0.2516 0.0147 0.5861 0.062 Uiso 1 1 d R
C9 C -0.0604(2) -0.00602(11) 0.8330(2) 0.0308(5) Uani 1 1 d .
H9A H -0.0586 -0.0464 0.7994 0.046 Uiso 1 1 d R
H9B H -0.1369 0.0014 0.8479 0.046 Uiso 1 1 d R
H9C H -0.0030 -0.0044 0.9018 0.046 Uiso 1 1 d R
C11 C -0.01371(19) 0.14713(10) 0.99624(17) 0.0237(5) Uani 1 1 d .
C12 C -0.1039(2) 0.13730(11) 1.05108(19) 0.0294(5) Uani 1 1 d .
H12A H -0.1366 0.0977 1.0515 0.035 Uiso 1 1 calc R
C13 C -0.1454(2) 0.18479(12) 1.1042(2) 0.0360(6) Uani 1 1 d .
H13A H -0.2069 0.1778 1.1407 0.043 Uiso 1 1 calc R
C14 C -0.0981(2) 0.24275(13) 1.1050(2) 0.0412(7) Uani 1 1 d .
H14A H -0.1279 0.2755 1.1407 0.049 Uiso 1 1 calc R
C15 C -0.0079(2) 0.25246(12) 1.0540(2) 0.0362(6) Uani 1 1 d .
H15A H 0.0248 0.2922 1.0559 0.043 Uiso 1 1 calc R
C16 C 0.03771(19) 0.20539(10) 0.99880(17) 0.0253(5) Uani 1 1 d .
C17 C 0.1398(2) 0.21474(10) 0.95175(17) 0.0264(5) Uani 1 1 d .
C18 C 0.2114(2) 0.27127(12) 0.9818(2) 0.0399(6) Uani 1 1 d .
H18A H 0.2159 0.2941 0.9151 0.060 Uiso 1 1 d R
H18B H 0.2890 0.2596 1.0200 0.060 Uiso 1 1 d R
H18C H 0.1760 0.2970 1.0299 0.060 Uiso 1 1 d R
C19 C 0.2809(2) 0.18155(12) 0.8536(2) 0.0340(6) Uani 1 1 d .
H19A H 0.3421 0.1851 0.9194 0.051 Uiso 1 1 d R
H19B H 0.2793 0.2185 0.8089 0.051 Uiso 1 1 d R
H19C H 0.2955 0.1459 0.8109 0.051 Uiso 1 1 d R
C21 C -0.0643(2) 0.21560(10) 0.74721(18) 0.0265(5) Uani 1 1 d .
C22 C 0.0146(2) 0.25142(11) 0.70539(19) 0.0338(6) Uani 1 1 d .
H22A H 0.0834 0.2335 0.6925 0.041 Uiso 1 1 calc R
C23 C -0.0073(2) 0.31271(12) 0.6828(2) 0.0410(6) Uani 1 1 d .
H23A H 0.0468 0.3366 0.6547 0.049 Uiso 1 1 calc R
C24 C -0.1069(3) 0.33942(12) 0.7007(2) 0.0453(7) Uani 1 1 d .
H24A H -0.1205 0.3818 0.6866 0.054 Uiso 1 1 calc R
C25 C -0.1864(2) 0.30447(12) 0.7388(2) 0.0412(6) Uani 1 1 d .
H25A H -0.2552 0.3231 0.7503 0.049 Uiso 1 1 calc R
C26 C -0.1684(2) 0.24179(11) 0.76145(18) 0.0287(5) Uani 1 1 d .
C27 C -0.2586(2) 0.20581(11) 0.7990(2) 0.0324(6) Uani 1 1 d .
C28 C -0.2814(2) 0.14113(12) 0.7571(2) 0.0411(6) Uani 1 1 d .
H28A H -0.3645 0.1346 0.7346 0.062 Uiso 1 1 calc R
H28B H -0.2493 0.1122 0.8155 0.062 Uiso 1 1 calc R
H28C H -0.2452 0.1347 0.6942 0.062 Uiso 1 1 calc R
C29 C -0.4060(3) 0.19786(15) 0.8983(3) 0.0553(8) Uani 1 1 d .
H29A H -0.4291 0.2195 0.9590 0.083 Uiso 1 1 d R
H29B H -0.3775 0.1571 0.9228 0.083 Uiso 1 1 d R
H29C H -0.4723 0.1939 0.8372 0.083 Uiso 1 1 d R
C31 C 0.19184(18) 0.04749(10) 0.87361(18) 0.0255(5) Uani 1 1 d .
C32 C 0.2508(2) 0.04517(11) 0.9827(2) 0.0309(5) Uani 1 1 d .
H32A H 0.2311 0.0735 1.0336 0.037 Uiso 1 1 calc R
C33 C 0.3374(2) 0.00291(12) 1.0195(2) 0.0393(6) Uani 1 1 d .
H33A H 0.3760 0.0029 1.0942 0.047 Uiso 1 1 calc R
C34 C 0.3676(2) -0.03918(12) 0.9476(2) 0.0399(6) Uani 1 1 d .
H34A H 0.4273 -0.0679 0.9723 0.048 Uiso 1 1 calc R
C35 C 0.3098(2) -0.03898(11) 0.8395(2) 0.0363(6) Uani 1 1 d .
H35A H 0.3286 -0.0682 0.7896 0.044 Uiso 1 1 calc R
C36 C 0.2242(2) 0.00392(11) 0.8038(2) 0.0307(5) Uani 1 1 d .
H36A H 0.1861 0.0037 0.7288 0.037 Uiso 1 1 calc R
C41 C 0.4709(2) 0.05908(14) 0.4672(3) 0.0500(7) Uani 1 1 d .
H41 H 0.4487 0.1054 0.4407 0.060 Uiso 1 1 d R
C42 C 0.4526(2) 0.03929(13) 0.5684(2) 0.0457(7) Uani 1 1 d .
C43 C 0.4828(3) -0.01998(14) 0.6001(2) 0.0497(7) Uani 1 1 d .
H43 H 0.4640 -0.0389 0.6760 0.060 Uiso 1 1 d R
C44 C 0.4003(3) 0.08112(16) 0.6413(3) 0.0678(10) Uani 1 1 d .
H44A H 0.4278 0.0694 0.7182 0.102 Uiso 1 1 d R
H44B H 0.3163 0.0777 0.6223 0.102 Uiso 1 1 d R
H44C H 0.4229 0.1234 0.6307 0.102 Uiso 1 1 d R

loop_
_atom_site_aniso_label
_atom_site_aniso_U_11
_atom_site_aniso_U_22
_atom_site_aniso_U_33
_atom_site_aniso_U_23
_atom_site_aniso_U_13
_atom_site_aniso_U_12
Si1 0.0220(3) 0.0208(3) 0.0225(3) -0.0005(2) 0.0070(2) -0.0012(2)
N1 0.0233(10) 0.0202(10) 0.0275(10) 0.0001(8) 0.0082(8) -0.0003(8)
N2 0.0237(10) 0.0255(10) 0.0241(10) 0.0001(8) 0.0061(8) -0.0050(8)
N3 0.0408(13) 0.0430(13) 0.0492(14) 0.0057(11) 0.0175(11) 0.0090(10)
O1 0.0254(8) 0.0297(9) 0.0236(8) -0.0001(7) 0.0073(7) -0.0033(7)
O2 0.0280(8) 0.0211(8) 0.0263(8) 0.0000(6) 0.0105(7) 0.0000(6)
O3 0.0248(8) 0.0186(8) 0.0278(8) 0.0019(6) 0.0064(7) -0.0005(6)
C1 0.0307(12) 0.0250(12) 0.0226(12) -0.0040(9) 0.0078(10) 0.0027(10)
C2 0.0392(14) 0.0321(14) 0.0305(13) -0.0009(11) 0.0122(11) -0.0053(11)
C3 0.0613(18) 0.0367(15) 0.0263(13) 0.0014(11) 0.0118(13) -0.0034(13)
C4 0.0580(18) 0.0415(16) 0.0240(13) 0.0010(11) -0.0007(12) -0.0028(13)
C5 0.0408(15) 0.0353(14) 0.0301(13) -0.0039(11) -0.0004(11) -0.0044(11)
C6 0.0316(13) 0.0240(12) 0.0271(12) -0.0036(10) 0.0059(10) 0.0005(10)
C7 0.0239(12) 0.0230(12) 0.0311(13) -0.0031(10) 0.0052(10) 0.0009(9)
C8 0.0449(16) 0.0376(15) 0.0379(15) -0.0008(12) -0.0001(12) -0.0164(12)
C9 0.0318(13) 0.0255(13) 0.0351(13) 0.0030(10) 0.0074(11) -0.0045(10)
C11 0.0269(12) 0.0257(12) 0.0185(11) 0.0024(9) 0.0046(9) 0.0044(9)
C12 0.0301(13) 0.0316(13) 0.0289(12) 0.0058(10) 0.0113(10) 0.0035(10)
C13 0.0361(14) 0.0451(16) 0.0310(13) 0.0048(12) 0.0170(11) 0.0061(12)
C14 0.0534(17) 0.0398(16) 0.0359(14) -0.0077(12) 0.0218(13) 0.0076(13)
C15 0.0475(16) 0.0300(14) 0.0323(14) -0.0046(11) 0.0106(12) -0.0014(12)
C16 0.0310(12) 0.0256(12) 0.0186(11) -0.0002(9) 0.0036(10) 0.0000(10)
C17 0.0330(13) 0.0270(12) 0.0183(11) 0.0012(9) 0.0032(10) -0.0041(10)
C18 0.0474(16) 0.0356(15) 0.0384(15) -0.0077(12) 0.0123(13) -0.0158(12)
C19 0.0268(13) 0.0401(15) 0.0374(14) -0.0036(11) 0.0118(11) -0.0112(11)
C21 0.0319(13) 0.0258(12) 0.0200(11) -0.0011(9) 0.0012(10) -0.0015(10)
C22 0.0388(14) 0.0323(14) 0.0311(13) 0.0001(11) 0.0093(11) -0.0061(11)
C23 0.0480(16) 0.0339(15) 0.0406(15) 0.0065(12) 0.0082(13) -0.0091(12)
C24 0.0594(19) 0.0237(14) 0.0490(17) 0.0075(12) 0.0026(14) -0.0014(13)
C25 0.0478(16) 0.0321(15) 0.0421(15) 0.0037(12) 0.0060(13) 0.0092(12)
C26 0.0327(13) 0.0279(13) 0.0236(12) 0.0004(10) 0.0011(10) 0.0048(10)
C27 0.0293(13) 0.0345(14) 0.0324(13) 0.0044(11) 0.0039(11) 0.0064(11)
C28 0.0331(15) 0.0364(15) 0.0545(17) -0.0017(13) 0.0103(13) -0.0046(12)
C29 0.0470(17) 0.0558(19) 0.070(2) 0.0065(16) 0.0285(16) 0.0061(15)
C31 0.0221(11) 0.0256(12) 0.0301(12) 0.0017(10) 0.0083(10) -0.0042(9)
C32 0.0268(12) 0.0318(13) 0.0333(13) -0.0018(11) 0.0040(10) -0.0011(10)
C33 0.0295(13) 0.0408(15) 0.0437(15) 0.0060(12) -0.0011(12) -0.0012(12)
C34 0.0221(13) 0.0305(14) 0.0673(19) 0.0106(13) 0.0099(13) 0.0037(11)
C35 0.0313(13) 0.0270(13) 0.0541(17) -0.0011(12) 0.0170(12) 0.0010(11)
C36 0.0302(13) 0.0288(13) 0.0347(13) -0.0012(10) 0.0107(11) -0.0014(10)
C41 0.0420(16) 0.0418(17) 0.068(2) -0.0006(15) 0.0152(15) -0.0043(13)
C42 0.0318(14) 0.0470(18) 0.0617(18) -0.0147(14) 0.0177(13) -0.0143(13)
C43 0.0488(17) 0.0516(19) 0.0522(18) -0.0025(14) 0.0184(14) -0.0106(14)
C44 0.054(2) 0.058(2) 0.101(3) -0.0290(19) 0.039(2) -0.0155(16)

loop_
_atom_type_symbol
_atom_type_description
_atom_type_scat_dispersion_real
_atom_type_scat_dispersion_imag
_atom_type_scat_source
C C 0.0033 0.0016 'International Tables Vol C Tables 4.2.6.8 and 6.1.1.4'
H H 0.0000 0.0000 'International Tables Vol C Tables 4.2.6.8 and 6.1.1.4'
N N 0.0061 0.0033 'International Tables Vol C Tables 4.2.6.8 and 6.1.1.4'
O O 0.0106 0.0060 'International Tables Vol C Tables 4.2.6.8 and 6.1.1.4'
Si Si 0.0817 0.0704 'International Tables Vol C Tables 4.2.6.8 and 6.1.1.4'

loop_
_geom_angle_atom_site_label_1
_geom_angle_atom_site_label_2
_geom_angle_atom_site_label_3
_geom_angle
_geom_angle_site_symmetry_1
_geom_angle_site_symmetry_3
O2 Si1 O1 178.40(8) . .
O2 Si1 O3 88.05(7) . .
O1 Si1 O3 90.47(8) . .
O2 Si1 C31 90.41(9) . .
O1 Si1 C31 91.11(9) . .
O3 Si1 C31 176.22(9) . .
O2 Si1 N2 88.89(8) . .
O1 Si1 N2 90.56(8) . .
O3 Si1 N2 91.68(8) . .
C31 Si1 N2 91.75(9) . .
O2 Si1 N1 90.06(8) . .
O1 Si1 N1 90.42(8) . .
O3 Si1 N1 85.61(8) . .
C31 Si1 N1 90.94(9) . .
N2 Si1 N1 177.12(8) . .
C7 N1 C9 118.76(19) . .
C7 N1 Si1 124.43(15) . .
C9 N1 Si1 116.71(14) . .
C17 N2 C19 118.15(19) . .
C17 N2 Si1 124.06(15) . .
C19 N2 Si1 117.69(15) . .
C27 N3 C29 118.1(2) . .
C1 O1 Si1 125.54(14) . .
C11 O2 Si1 123.16(14) . .
C21 O3 Si1 139.13(14) . .
O1 C1 C2 118.2(2) . .
O1 C1 C6 122.0(2) . .
C2 C1 C6 119.7(2) . .
C3 C2 C1 120.7(2) . .
C3 C2 H2A 119.6 . .
C1 C2 H2A 119.6 . .
C2 C3 C4 120.4(2) . .
C2 C3 H3A 119.8 . .
C4 C3 H3A 119.8 . .
C5 C4 C3 119.5(2) . .
C5 C4 H4A 120.3 . .
C3 C4 H4A 120.3 . .
C4 C5 C6 121.8(2) . .
C4 C5 H5A 119.1 . .
C6 C5 H5A 119.1 . .
C1 C6 C5 117.8(2) . .
C1 C6 C7 121.7(2) . .
C5 C6 C7 120.3(2) . .
N1 C7 C6 120.8(2) . .
N1 C7 C8 121.5(2) . .
C6 C7 C8 117.7(2) . .
C7 C8 H8A 109.5 . .
C7 C8 H8B 109.5 . .
H8A C8 H8B 109.5 . .
C7 C8 H8C 109.4 . .
H8A C8 H8C 109.5 . .
H8B C8 H8C 109.5 . .
N1 C9 H9A 109.5 . .
N1 C9 H9B 109.4 . .
H9A C9 H9B 109.5 . .
N1 C9 H9C 109.5 . .
H9A C9 H9C 109.5 . .
H9B C9 H9C 109.5 . .
O2 C11 C12 117.9(2) . .
O2 C11 C16 122.12(19) . .
C12 C11 C16 119.9(2) . .
C13 C12 C11 120.3(2) . .
C13 C12 H12A 119.8 . .
C11 C12 H12A 119.8 . .
C12 C13 C14 120.5(2) . .
C12 C13 H13A 119.7 . .
C14 C13 H13A 119.7 . .
C15 C14 C13 119.6(2) . .
C15 C14 H14A 120.2 . .
C13 C14 H14A 120.2 . .
C14 C15 C16 122.0(2) . .
C14 C15 H15A 119.0 . .
C16 C15 H15A 119.0 . .
C15 C16 C11 117.6(2) . .
C15 C16 C17 121.8(2) . .
C11 C16 C17 120.5(2) . .
N2 C17 C16 120.4(2) . .
N2 C17 C18 120.4(2) . .
C16 C17 C18 119.2(2) . .
C17 C18 H18A 109.5 . .
C17 C18 H18B 109.5 . .
H18A C18 H18B 109.5 . .
C17 C18 H18C 109.4 . .
H18A C18 H18C 109.5 . .
H18B C18 H18C 109.5 . .
N2 C19 H19A 109.4 . .
N2 C19 H19B 109.6 . .
H19A C19 H19B 109.5 . .
N2 C19 H19C 109.4 . .
H19A C19 H19C 109.5 . .
H19B C19 H19C 109.5 . .
O3 C21 C22 123.0(2) . .
O3 C21 C26 117.5(2) . .
C22 C21 C26 119.5(2) . .
C23 C22 C21 120.3(2) . .
C23 C22 H22A 119.8 . .
C21 C22 H22A 119.8 . .
C24 C23 C22 120.6(2) . .
C24 C23 H23A 119.7 . .
C22 C23 H23A 119.7 . .
C25 C24 C23 119.7(2) . .
C25 C24 H24A 120.2 . .
C23 C24 H24A 120.2 . .
C24 C25 C26 121.6(3) . .
C24 C25 H25A 119.2 . .
C26 C25 H25A 119.2 . .
C25 C26 C21 118.2(2) . .
C25 C26 C27 119.4(2) . .
C21 C26 C27 122.4(2) . .
N3 C27 C26 117.4(2) . .
N3 C27 C28 124.1(2) . .
C26 C27 C28 118.5(2) . .
C27 C28 H28A 109.5 . .
C27 C28 H28B 109.5 . .
H28A C28 H28B 109.5 . .
C27 C28 H28C 109.5 . .
H28A C28 H28C 109.5 . .
H28B C28 H28C 109.5 . .
N3 C29 H29A 109.4 . .
N3 C29 H29B 109.6 . .
H29A C29 H29B 109.5 . .
N3 C29 H29C 109.4 . .
H29A C29 H29C 109.5 . .
H29B C29 H29C 109.5 . .
C32 C31 C36 115.7(2) . .
C32 C31 Si1 122.36(17) . .
C36 C31 Si1 121.89(18) . .
C33 C32 C31 122.3(2) . .
C33 C32 H32A 118.9 . .
C31 C32 H32A 118.9 . .
C34 C33 C32 120.2(2) . .
C34 C33 H33A 119.9 . .
C32 C33 H33A 119.9 . .
C35 C34 C33 119.2(2) . .
C35 C34 H34A 120.4 . .
C33 C34 H34A 120.4 . .
C34 C35 C36 119.9(2) . .
C34 C35 H35A 120.0 . .
C36 C35 H35A 120.0 . .
C35 C36 C31 122.6(2) . .
C35 C36 H36A 118.7 . .
C31 C36 H36A 118.7 . .
C43 C41 C42 120.8(3) 3_656 .
C43 C41 H41 119.7 3_656 .
C42 C41 H41 119.6 . .
C43 C42 C41 118.1(3) . .
C43 C42 C44 120.8(3) . .
C41 C42 C44 121.1(3) . .
C42 C43 C41 121.2(3) . 3_656
C42 C43 H43 120.8 . .
C41 C43 H43 117.8 3_656 .
C42 C44 H44A 109.5 . .
C42 C44 H44B 109.5 . .
H44A C44 H44B 109.5 . .
C42 C44 H44C 109.4 . .
H44A C44 H44C 109.5 . .
H44B C44 H44C 109.5 . .

loop_
_geom_bond_atom_site_label_1
_geom_bond_atom_site_label_2
_geom_bond_distance
_geom_bond_site_symmetry_2
Si1 O2 1.7586(16) .
Si1 O1 1.7587(16) .
Si1 O3 1.7721(16) .
Si1 C31 1.939(2) .
Si1 N2 1.9483(19) .
Si1 N1 1.9593(19) .
N1 C7 1.300(3) .
N1 C9 1.477(3) .
N2 C17 1.301(3) .
N2 C19 1.477(3) .
N3 C27 1.274(3) .
N3 C29 1.466(4) .
O1 C1 1.338(3) .
O2 C11 1.331(3) .
O3 C21 1.340(3) .
C1 C2 1.397(3) .
C1 C6 1.410(3) .
C2 C3 1.377(4) .
C2 H2A 0.9500 .
C3 C4 1.385(4) .
C3 H3A 0.9500 .
C4 C5 1.376(4) .
C4 H4A 0.9500 .
C5 C6 1.410(3) .
C5 H5A 0.9500 .
C6 C7 1.471(3) .
C7 C8 1.504(3) .
C8 H8A 0.9800 .
C8 H8B 0.9800 .
C8 H8C 0.9800 .
C9 H9A 0.9800 .
C9 H9B 0.9800 .
C9 H9C 0.9800 .
C11 C12 1.402(3) .
C11 C16 1.411(3) .
C12 C13 1.377(3) .
C12 H12A 0.9500 .
C13 C14 1.386(4) .
C13 H13A 0.9500 .
C14 C15 1.371(4) .
C14 H14A 0.9500 .
C15 C16 1.408(3) .
C15 H15A 0.9500 .
C16 C17 1.468(3) .
C17 C18 1.504(3) .
C18 H18A 0.9800 .
C18 H18B 0.9800 .
C18 H18C 0.9800 .
C19 H19A 0.9800 .
C19 H19B 0.9800 .
C19 H19C 0.9800 .
C21 C22 1.403(3) .
C21 C26 1.408(3) .
C22 C23 1.383(4) .
C22 H22A 0.9500 .
C23 C24 1.379(4) .
C23 H23A 0.9500 .
C24 C25 1.375(4) .
C24 H24A 0.9500 .
C25 C26 1.407(3) .
C25 H25A 0.9500 .
C26 C27 1.481(3) .
C27 C28 1.513(4) .
C28 H28A 0.9800 .
C28 H28B 0.9800 .
C28 H28C 0.9800 .
C29 H29A 0.9800 .
C29 H29B 0.9800 .
C29 H29C 0.9800 .
C31 C32 1.396(3) .
C31 C36 1.397(3) .
C32 C33 1.389(3) .
C32 H32A 0.9500 .
C33 C34 1.382(4) .
C33 H33A 0.9500 .
C34 C35 1.380(4) .
C34 H34A 0.9500 .
C35 C36 1.388(3) .
C35 H35A 0.9500 .
C36 H36A 0.9500 .
C41 C43 1.389(4) 3_656
C41 C42 1.393(4) .
C41 H41 1.0805 .
C42 C43 1.381(4) .
C42 C44 1.511(4) .
C43 C41 1.389(4) 3_656
C43 H43 1.0967 .
C44 H44A 0.9800 .
C44 H44B 0.9800 .
C44 H44C 0.9800 .

loop_
_geom_torsion_atom_site_label_1
_geom_torsion_atom_site_label_2
_geom_torsion_atom_site_label_3
_geom_torsion_atom_site_label_4
_geom_torsion
_geom_torsion_site_symmetry_1
_geom_torsion_site_symmetry_4
O2 Si1 N1 C7 145.92(18) . .
O1 Si1 N1 C7 -32.56(18) . .
O3 Si1 N1 C7 57.88(18) . .
C31 Si1 N1 C7 -123.67(19) . .
O2 Si1 N1 C9 -30.44(16) . .
O1 Si1 N1 C9 151.08(15) . .
O3 Si1 N1 C9 -118.48(16) . .
C31 Si1 N1 C9 59.97(16) . .
O2 Si1 N2 C17 -37.34(19) . .
O1 Si1 N2 C17 141.16(19) . .
O3 Si1 N2 C17 50.67(19) . .
C31 Si1 N2 C17 -127.72(19) . .
O2 Si1 N2 C19 146.39(17) . .
O1 Si1 N2 C19 -35.11(17) . .
O3 Si1 N2 C19 -125.59(17) . .
C31 Si1 N2 C19 56.02(17) . .
O3 Si1 O1 C1 -43.61(18) . .
C31 Si1 O1 C1 132.95(18) . .
N2 Si1 O1 C1 -135.29(17) . .
N1 Si1 O1 C1 42.00(18) . .
O3 Si1 O2 C11 -42.73(17) . .
C31 Si1 O2 C11 140.72(17) . .
N2 Si1 O2 C11 48.98(17) . .
N1 Si1 O2 C11 -128.34(17) . .
O2 Si1 O3 C21 114.0(2) . .
O1 Si1 O3 C21 -65.4(2) . .
N2 Si1 O3 C21 25.2(2) . .
N1 Si1 O3 C21 -155.8(2) . .
Si1 O1 C1 C2 151.85(17) . .
Si1 O1 C1 C6 -30.7(3) . .
O1 C1 C2 C3 179.4(2) . .
C6 C1 C2 C3 1.9(4) . .
C1 C2 C3 C4 -0.4(4) . .
C2 C3 C4 C5 -0.7(4) . .
C3 C4 C5 C6 0.2(4) . .
O1 C1 C6 C5 -179.7(2) . .
C2 C1 C6 C5 -2.3(3) . .
O1 C1 C6 C7 -5.1(3) . .
C2 C1 C6 C7 172.3(2) . .
C4 C5 C6 C1 1.3(4) . .
C4 C5 C6 C7 -173.4(2) . .
C9 N1 C7 C6 -172.5(2) . .
Si1 N1 C7 C6 11.2(3) . .
C9 N1 C7 C8 6.0(3) . .
Si1 N1 C7 C8 -170.28(18) . .
C1 C6 C7 N1 13.2(3) . .
C5 C6 C7 N1 -172.3(2) . .
C1 C6 C7 C8 -165.4(2) . .
C5 C6 C7 C8 9.1(3) . .
Si1 O2 C11 C12 145.01(17) . .
Si1 O2 C11 C16 -36.9(3) . .
O2 C11 C12 C13 -179.6(2) . .
C16 C11 C12 C13 2.3(3) . .
C11 C12 C13 C14 -0.5(4) . .
C12 C13 C14 C15 -1.2(4) . .
C13 C14 C15 C16 1.0(4) . .
C14 C15 C16 C11 0.8(4) . .
C14 C15 C16 C17 -175.1(2) . .
O2 C11 C16 C15 179.5(2) . .
C12 C11 C16 C15 -2.4(3) . .
O2 C11 C16 C17 -4.5(3) . .
C12 C11 C16 C17 173.6(2) . .
C19 N2 C17 C16 -171.7(2) . .
Si1 N2 C17 C16 12.0(3) . .
C19 N2 C17 C18 7.1(3) . .
Si1 N2 C17 C18 -169.18(17) . .
C15 C16 C17 N2 -168.9(2) . .
C11 C16 C17 N2 15.4(3) . .
C15 C16 C17 C18 12.3(3) . .
C11 C16 C17 C18 -163.4(2) . .
Si1 O3 C21 C22 28.4(3) . .
Si1 O3 C21 C26 -151.57(18) . .
O3 C21 C22 C23 -177.2(2) . .
C26 C21 C22 C23 2.8(4) . .
C21 C22 C23 C24 -0.2(4) . .
C22 C23 C24 C25 -1.5(4) . .
C23 C24 C25 C26 0.6(4) . .
C24 C25 C26 C21 2.0(4) . .
C24 C25 C26 C27 -178.0(2) . .
O3 C21 C26 C25 176.4(2) . .
C22 C21 C26 C25 -3.6(3) . .
O3 C21 C26 C27 -3.7(3) . .
C22 C21 C26 C27 176.3(2) . .
C29 N3 C27 C26 178.8(2) . .
C29 N3 C27 C28 1.3(4) . .
C25 C26 C27 N3 -36.2(3) . .
C21 C26 C27 N3 143.8(2) . .
C25 C26 C27 C28 141.4(2) . .
C21 C26 C27 C28 -38.5(3) . .
O2 Si1 C31 C32 -37.53(19) . .
O1 Si1 C31 C32 141.97(19) . .
N2 Si1 C31 C32 51.38(19) . .
N1 Si1 C31 C32 -127.59(19) . .
O2 Si1 C31 C36 141.68(19) . .
O1 Si1 C31 C36 -38.83(19) . .
N2 Si1 C31 C36 -129.42(19) . .
N1 Si1 C31 C36 51.61(19) . .
C36 C31 C32 C33 0.9(3) . .
Si1 C31 C32 C33 -179.83(18) . .
C31 C32 C33 C34 -0.5(4) . .
C32 C33 C34 C35 -0.7(4) . .
C33 C34 C35 C36 1.3(4) . .
C34 C35 C36 C31 -0.8(4) . .
C32 C31 C36 C35 -0.3(3) . .
Si1 C31 C36 C35 -179.53(18) . .
C43 C41 C42 C43 0.5(5) 3_656 .
C43 C41 C42 C44 -178.9(3) 3_656 .
C41 C42 C43 C41 -0.5(5) . 3_656
C44 C42 C43 C41 178.9(3) . 3_656
